data_2223903
loop_
_publ_author_name
'Wang, Yu Qing'
'Meng, Lin'
'Shi, Jing Min'

_publ_section_title
'[2-(3,5-Dimethyl-1<i>H</i>-pyrazol-1-yl-\k<i>N</i>^2^)-1,10-phenanthroline-\k^2^<i>N</i>,<i>N</i>']bis(thiocyanato-\k<i>N</i>)cadmium(II)'
_journal_coeditor_code LH2919
_journal_issue 11
_journal_name_full 'Acta Crystallographica Section E'
_journal_page_first m1317
_journal_paper_doi 10.1107/S1600536809039920
_journal_volume 65
_journal_year 2009
_chemical_formula_iupac '[Cd (N C S)2 (C17 H14 N4)]'
_chemical_formula_moiety 'C19 H14 Cd N6 S2'
_chemical_formula_sum 'C19 H14 Cd N6 S2'
_chemical_formula_weight 502.88
_chemical_name_systematic
;
[2-(3,5-Dimethyl-1<i>H</i>-pyrazol-1-yl-\k<i>N</i>^2^)-1,10-
phenanthroline-\k^2^<i>N</i>,<i>N</i>']bis(thiocyanato-\k<i>N</i>)cadmium(II)
;
_space_group_IT_number 4
_symmetry_cell_setting monoclinic
_symmetry_space_group_name_Hall 'P 2yb'
_symmetry_space_group_name_H-M 'P 1 21 1'
_atom_sites_solution_hydrogens geom
_atom_sites_solution_primary direct
_atom_sites_solution_secondary difmap
_audit_creation_method SHELXL-97
_cell_angle_alpha 90.00
_cell_angle_beta 104.006(2)
_cell_angle_gamma 90.00
_cell_formula_units_Z 2
_cell_length_a 7.7324(15)
_cell_length_b 14.811(3)
_cell_length_c 8.7150(17)
_cell_measurement_reflns_used 2683
_cell_measurement_temperature 298(2)
_cell_measurement_theta_max 24.9255
_cell_measurement_theta_min 2.4085
_cell_volume 968.4(3)
_computing_cell_refinement 'SAINT (Bruker, 1997)'
_computing_data_collection 'SMART (Bruker, 1997)'
_computing_data_reduction 'SAINT (Bruker, 1997)'
_computing_molecular_graphics 'SHELXTL (Sheldrick, 2008)'
_computing_publication_material 'SHELXTL (Sheldrick, 2008)'
_computing_structure_refinement 'SHELXTL (Sheldrick, 2008)'
_computing_structure_solution 'SHELXTL (Sheldrick, 2008)'
_diffrn_ambient_temperature 298(2)
_diffrn_measured_fraction_theta_full 0.993
_diffrn_measured_fraction_theta_max 0.993
_diffrn_measurement_device_type 'Bruker SMART APEX CCD'
_diffrn_measurement_method '\f and \w'
_diffrn_radiation_monochromator graphite
_diffrn_radiation_source 'fine-focus sealed tube'
_diffrn_radiation_type MoK\a
_diffrn_radiation_wavelength 0.71073
_diffrn_reflns_av_R_equivalents 0.0211
_diffrn_reflns_av_sigmaI/netI 0.0443
_diffrn_reflns_limit_h_max 9
_diffrn_reflns_limit_h_min -9
_diffrn_reflns_limit_k_max 18
_diffrn_reflns_limit_k_min -18
_diffrn_reflns_limit_l_max 4
_diffrn_reflns_limit_l_min -11
_diffrn_reflns_number 5622
_diffrn_reflns_theta_full 26.99
_diffrn_reflns_theta_max 26.99
_diffrn_reflns_theta_min 2.41
_exptl_absorpt_coefficient_mu 1.361
_exptl_absorpt_correction_T_max 0.8759
_exptl_absorpt_correction_T_min 0.7272
_exptl_absorpt_correction_type multi-scan
_exptl_absorpt_process_details '(SADABS; Sheldrick, 1996)'
_exptl_crystal_colour colorless
_exptl_crystal_density_diffrn 1.725
_exptl_crystal_density_method 'not measured'
_exptl_crystal_description block
_exptl_crystal_F_000 500
_exptl_crystal_size_max 0.25
_exptl_crystal_size_mid 0.16
_exptl_crystal_size_min 0.10
_refine_diff_density_max 0.902
_refine_diff_density_min -0.378
_refine_ls_abs_structure_details 'Flack (1983), 1803 Friedel pairs'
_refine_ls_abs_structure_Flack 0.03(3)
_refine_ls_extinction_method none
_refine_ls_goodness_of_fit_ref 1.030
_refine_ls_hydrogen_treatment constr
_refine_ls_matrix_type full
_refine_ls_number_parameters 255
_refine_ls_number_reflns 3971
_refine_ls_number_restraints 1
_refine_ls_restrained_S_all 1.030
_refine_ls_R_factor_all 0.0409
_refine_ls_R_factor_gt 0.0374
_refine_ls_shift/su_max 0.043
_refine_ls_shift/su_mean 0.002
_refine_ls_structure_factor_coef Fsqd
_refine_ls_weighting_details 'calc w=1/[\s^2^(Fo^2^)+(0.0366P)^2^+0.2846P] where P=(Fo^2^+2Fc^2^)/3'
_refine_ls_weighting_scheme calc
_refine_ls_wR_factor_gt 0.0805
_refine_ls_wR_factor_ref 0.0822
_reflns_number_gt 3695
_reflns_number_total 3971
_reflns_threshold_expression I>2\s(I)
_cod_data_source_file lh2919.cif
_cod_data_source_block I
_cod_depositor_comments
;
The following automatic conversions were performed:
'_symmetry_cell_setting' value 'Monoclinic' changed to 'monoclinic'
according to '/home/saulius/struct/CIF-dictionaries/cif_core.dic'
dictionary named 'cif_core.dic' version 2.4.1 from
2010-06-29.

'_geom_bond_publ_flag' value 'Y' changed to 'y' according to
'/home/saulius/struct/CIF-dictionaries/cif_core.dic' dictionary named
'cif_core.dic' version 2.4.1 from 2010-06-29 (5
times).

'_geom_angle_publ_flag' value 'Y' changed to 'y' according to
'/home/saulius/struct/CIF-dictionaries/cif_core.dic' dictionary named
'cif_core.dic' version 2.4.1 from 2010-06-29 (10 times).

Automatic conversion script
Id: cif_fix_enum 1527 2010-12-29 10:47:43Z saulius 

The following automatic conversions were performed:

'_symmetry_cell_setting' value 'Monoclinic' changed to 'monoclinic'
according to /home/saulius/struct/CIF-dictionaries/cif_core.dic
dictionary named 'cif_core.dic' version 2.4.1 from
2010-06-29.

'_geom_bond_publ_flag' value 'Y' changed to 'y'
according to /home/saulius/struct/CIF-dictionaries/cif_core.dic
dictionary named 'cif_core.dic' version 2.4.1 from 2010-06-29 (5
times).

'_geom_angle_publ_flag' value 'Y' changed to 'y' according
to /home/saulius/struct/CIF-dictionaries/cif_core.dic dictionary
named 'cif_core.dic' version 2.4.1 from 2010-06-29 (10 times).

Automatic conversion script
Id: cif_fix_values 1715 2011-07-08 13:25:40Z adriana 
;
_cod_original_sg_symbol_H-M 'P 21'
_cod_database_code 2223903
_cod_database_fobs_code 2223903

loop_
_symmetry_equiv_pos_as_xyz
'x, y, z'
'-x, y+1/2, -z'

loop_
_atom_site_type_symbol
_atom_site_label
_atom_site_fract_x
_atom_site_fract_y
_atom_site_fract_z
_atom_site_U_iso_or_equiv
_atom_site_adp_type
_atom_site_calc_flag
_atom_site_refinement_flags
_atom_site_occupancy
_atom_site_disorder_assembly
_atom_site_disorder_group
C C1 0.6366(8) 0.9188(4) 0.3905(6) 0.0571(13) Uani d . 1 . .
H H1 0.6346 0.9687 0.4547 0.069 Uiso calc R 1 . .
C C2 0.9604(10) 0.8931(5) 0.5143(8) 0.065(2) Uani d . 1 . .
H H2 0.9658 0.9428 0.5804 0.078 Uiso calc R 1 . .
C C3 0.7957(8) 0.8709(4) 0.4056(6) 0.0537(13) Uani d . 1 . .
C C4 0.7877(6) 0.7957(3) 0.3077(5) 0.0422(10) Uani d . 1 . .
C C5 0.4839(8) 0.8938(3) 0.2833(7) 0.0555(13) Uani d . 1 . .
H H5 0.3786 0.9259 0.2749 0.067 Uiso calc R 1 . .
C C6 0.4893(8) 0.8186(3) 0.1861(6) 0.0426(12) Uani d . 1 . .
C C7 0.1719(6) 0.8183(3) 0.0153(6) 0.0505(12) Uani d . 1 . .
C C8 0.0992(8) 0.9038(4) 0.0664(8) 0.0646(15) Uani d . 1 . .
H H8A -0.0189 0.9140 0.0024 0.097 Uiso calc R 1 . .
H H8B 0.1747 0.9534 0.0543 0.097 Uiso calc R 1 . .
H H8C 0.0953 0.8988 0.1754 0.097 Uiso calc R 1 . .
C C9 0.0877(7) 0.7584(3) -0.0940(7) 0.0547(13) Uani d . 1 . .
H H9 -0.0289 0.7623 -0.1547 0.066 Uiso calc R 1 . .
C C10 0.2094(7) 0.6895(4) -0.0984(6) 0.0498(12) Uani d . 1 . .
C C11 0.1863(8) 0.6062(4) -0.1965(8) 0.0699(17) Uani d . 1 . .
H H11A 0.2961 0.5921 -0.2240 0.105 Uiso calc R 1 . .
H H11B 0.0943 0.6158 -0.2911 0.105 Uiso calc R 1 . .
H H11C 0.1533 0.5570 -0.1377 0.105 Uiso calc R 1 . .
C C12 0.5035(9) 0.4510(4) 0.1563(7) 0.0515(14) Uani d . 1 . .
C C13 0.7029(6) 0.6142(3) -0.3031(6) 0.0472(12) Uani d . 1 . .
C C14 1.0787(7) 0.6191(3) 0.2318(6) 0.0537(14) Uani d . 1 . .
H H14 1.0711 0.5689 0.1664 0.064 Uiso calc R 1 . .
C C15 0.9446(6) 0.7413(3) 0.3156(5) 0.0440(10) Uani d . 1 . .
C C16 1.1065(8) 0.8435(5) 0.5223(7) 0.0664(16) Uani d . 1 . .
H H16 1.2123 0.8603 0.5928 0.080 Uiso calc R 1 . .
C C17 1.1048(7) 0.7655(3) 0.4256(6) 0.0519(12) Uani d . 1 . .
C C18 1.2533(7) 0.7108(4) 0.4316(6) 0.0590(14) Uani d . 1 . .
H H18 1.3609 0.7240 0.5026 0.071 Uiso calc R 1 . .
C C19 1.2406(7) 0.6379(6) 0.3332(6) 0.0634(14) Uani d . 1 . .
H H19 1.3395 0.6018 0.3348 0.076 Uiso calc R 1 . .
Cd Cd1 0.64744(4) 0.64456(2) 0.05473(3) 0.04668(10) Uani d . 1 . .
N N1 0.9318(6) 0.6684(2) 0.2214(4) 0.0444(10) Uani d . 1 . .
N N2 0.6373(6) 0.7719(3) 0.2006(4) 0.0405(9) Uani d . 1 . .
N N3 0.3643(5) 0.7057(3) 0.0005(5) 0.0476(9) Uani d . 1 . .
N N4 0.5860(8) 0.5095(3) 0.1234(7) 0.0668(14) Uani d . 1 . .
N N5 0.6979(6) 0.6273(3) -0.1753(5) 0.0603(12) Uani d . 1 . .
N N6 0.3425(5) 0.7858(2) 0.0737(5) 0.0441(9) Uani d . 1 . .
S S1 0.3932(3) 0.36735(13) 0.2031(2) 0.0779(5) Uani d . 1 . .
S S2 0.7124(2) 0.59068(13) -0.48295(17) 0.0695(4) Uani d . 1 . .

loop_
_atom_site_aniso_label
_atom_site_aniso_U_11
_atom_site_aniso_U_22
_atom_site_aniso_U_33
_atom_site_aniso_U_12
_atom_site_aniso_U_13
_atom_site_aniso_U_23
C1 0.076(4) 0.043(3) 0.054(3) -0.003(3) 0.020(3) -0.011(2)
C2 0.079(6) 0.060(3) 0.053(3) -0.016(4) 0.009(3) -0.017(3)
C3 0.062(3) 0.049(3) 0.052(3) -0.007(2) 0.016(2) -0.003(2)
C4 0.049(3) 0.039(2) 0.041(2) -0.0077(19) 0.016(2) 0.0044(18)
C5 0.064(4) 0.043(3) 0.061(3) 0.007(2) 0.019(3) -0.003(2)
C6 0.048(3) 0.036(2) 0.046(3) -0.002(2) 0.016(2) 0.006(2)
C7 0.043(3) 0.046(3) 0.064(3) -0.001(2) 0.016(2) 0.015(2)
C8 0.053(3) 0.049(3) 0.093(5) 0.007(2) 0.019(3) 0.015(3)
C9 0.041(3) 0.056(3) 0.065(3) 0.000(2) 0.008(2) 0.011(2)
C10 0.045(3) 0.054(3) 0.050(3) -0.009(2) 0.010(2) -0.002(2)
C11 0.055(3) 0.078(4) 0.074(4) -0.010(3) 0.010(3) -0.018(3)
C12 0.053(3) 0.052(3) 0.047(3) 0.010(3) 0.007(2) -0.008(2)
C13 0.041(3) 0.042(2) 0.057(3) -0.0006(18) 0.010(2) 0.0041(19)
C14 0.058(3) 0.053(3) 0.055(3) 0.002(2) 0.022(2) 0.005(2)
C15 0.044(3) 0.050(3) 0.040(2) -0.005(2) 0.0133(19) 0.011(2)
C16 0.059(4) 0.073(4) 0.059(3) -0.016(3) -0.003(3) -0.001(3)
C17 0.047(3) 0.056(3) 0.050(3) -0.016(2) 0.006(2) 0.008(2)
C18 0.045(3) 0.076(4) 0.050(3) -0.010(3) -0.001(2) 0.012(3)
C19 0.049(3) 0.075(4) 0.069(3) 0.013(4) 0.019(2) 0.020(4)
Cd1 0.04711(18) 0.04536(16) 0.04917(17) -0.0017(2) 0.01472(12) -0.0109(2)
N1 0.051(2) 0.042(3) 0.0419(19) -0.0003(15) 0.0143(16) 0.0038(15)
N2 0.046(2) 0.0389(19) 0.036(2) -0.0045(17) 0.0089(17) -0.0002(16)
N3 0.046(2) 0.049(2) 0.046(2) -0.0052(17) 0.0088(17) -0.0023(18)
N4 0.085(4) 0.044(3) 0.074(3) -0.007(3) 0.025(3) -0.001(2)
N5 0.072(3) 0.059(4) 0.055(2) -0.005(2) 0.026(2) -0.011(2)
N6 0.041(2) 0.043(2) 0.050(2) -0.0024(16) 0.0136(17) 0.0030(17)
S1 0.0718(11) 0.0883(12) 0.0750(11) -0.0273(9) 0.0203(8) -0.0011(9)
S2 0.0666(9) 0.1010(12) 0.0424(7) 0.0002(8) 0.0160(6) 0.0019(7)

loop_
_atom_type_symbol
_atom_type_description
_atom_type_scat_dispersion_real
_atom_type_scat_dispersion_imag
_atom_type_scat_source
C C 0.0033 0.0016 'International Tables Vol C Tables 4.2.6.8 and 6.1.1.4'
H H 0.0000 0.0000 'International Tables Vol C Tables 4.2.6.8 and 6.1.1.4'
N N 0.0061 0.0033 'International Tables Vol C Tables 4.2.6.8 and 6.1.1.4'
S S 0.1246 0.1234 'International Tables Vol C Tables 4.2.6.8 and 6.1.1.4'
Cd Cd -0.8075 1.2024 'International Tables Vol C Tables 4.2.6.8 and 6.1.1.4'

loop_
_geom_angle_atom_site_label_1
_geom_angle_atom_site_label_2
_geom_angle_atom_site_label_3
_geom_angle_site_symmetry_1
_geom_angle_site_symmetry_3
_geom_angle
_geom_angle_publ_flag
C5 C1 C3 . . 121.5(5) ?
C5 C1 H1 . . 119.3 ?
C3 C1 H1 . . 119.3 ?
C16 C2 C3 . . 121.0(6) ?
C16 C2 H2 . . 119.5 ?
C3 C2 H2 . . 119.5 ?
C4 C3 C1 . . 116.0(5) ?
C4 C3 C2 . . 119.3(6) ?
C1 C3 C2 . . 124.7(6) ?
N2 C4 C3 . . 122.3(5) ?
N2 C4 C15 . . 117.5(4) ?
C3 C4 C15 . . 120.2(4) ?
C1 C5 C6 . . 118.6(5) ?
C1 C5 H5 . . 120.7 ?
C6 C5 H5 . . 120.7 ?
N2 C6 N6 . . 115.2(5) ?
N2 C6 C5 . . 120.7(5) ?
N6 C6 C5 . . 124.1(5) ?
C9 C7 N6 . . 106.7(5) ?
C9 C7 C8 . . 128.0(5) ?
N6 C7 C8 . . 125.4(5) ?
C7 C8 H8A . . 109.5 ?
C7 C8 H8B . . 109.5 ?
H8A C8 H8B . . 109.5 ?
C7 C8 H8C . . 109.5 ?
H8A C8 H8C . . 109.5 ?
H8B C8 H8C . . 109.5 ?
C7 C9 C10 . . 106.7(5) ?
C7 C9 H9 . . 126.7 ?
C10 C9 H9 . . 126.7 ?
N3 C10 C9 . . 111.1(5) ?
N3 C10 C11 . . 119.5(5) ?
C9 C10 C11 . . 129.4(5) ?
C10 C11 H11A . . 109.5 ?
C10 C11 H11B . . 109.5 ?
H11A C11 H11B . . 109.5 ?
C10 C11 H11C . . 109.5 ?
H11A C11 H11C . . 109.5 ?
H11B C11 H11C . . 109.5 ?
N4 C12 S1 . . 178.4(6) ?
N5 C13 S2 . . 177.3(5) ?
N1 C14 C19 . . 124.1(5) ?
N1 C14 H14 . . 118.0 ?
C19 C14 H14 . . 118.0 ?
N1 C15 C17 . . 122.6(5) ?
N1 C15 C4 . . 118.8(4) ?
C17 C15 C4 . . 118.6(4) ?
C2 C16 C17 . . 121.8(6) ?
C2 C16 H16 . . 119.1 ?
C17 C16 H16 . . 119.1 ?
C18 C17 C15 . . 117.1(5) ?
C18 C17 C16 . . 123.9(5) ?
C15 C17 C16 . . 119.0(5) ?
C19 C18 C17 . . 120.1(5) ?
C19 C18 H18 . . 120.0 ?
C17 C18 H18 . . 120.0 ?
C18 C19 C14 . . 118.6(6) ?
C18 C19 H19 . . 120.7 ?
C14 C19 H19 . . 120.7 ?
N5 Cd1 N4 . . 104.40(19) y
N5 Cd1 N2 . . 130.96(16) y
N4 Cd1 N2 . . 124.53(18) y
N5 Cd1 N3 . . 103.47(16) y
N4 Cd1 N3 . . 99.06(19) y
N2 Cd1 N3 . . 68.42(14) y
N5 Cd1 N1 . . 103.92(15) y
N4 Cd1 N1 . . 101.66(18) y
N2 Cd1 N1 . . 71.66(14) y
N3 Cd1 N1 . . 140.03(13) y
C14 N1 C15 . . 117.5(4) ?
C14 N1 Cd1 . . 127.8(3) ?
C15 N1 Cd1 . . 114.7(3) ?
C6 N2 C4 . . 120.8(4) ?
C6 N2 Cd1 . . 121.7(3) ?
C4 N2 Cd1 . . 117.4(3) ?
C10 N3 N6 . . 105.5(4) ?
C10 N3 Cd1 . . 136.8(4) ?
N6 N3 Cd1 . . 117.3(3) ?
C12 N4 Cd1 . . 158.7(5) ?
C13 N5 Cd1 . . 171.3(4) ?
N3 N6 C7 . . 110.0(4) ?
N3 N6 C6 . . 117.1(4) ?
C7 N6 C6 . . 132.9(4) ?

loop_
_geom_bond_atom_site_label_1
_geom_bond_atom_site_label_2
_geom_bond_site_symmetry_2
_geom_bond_distance
_geom_bond_publ_flag
C1 C5 . 1.367(8) ?
C1 C3 . 1.398(9) ?
C1 H1 . 0.9300 ?
C2 C16 . 1.335(11) ?
C2 C3 . 1.429(9) ?
C2 H2 . 0.9300 ?
C3 C4 . 1.396(7) ?
C4 N2 . 1.350(6) ?
C4 C15 . 1.444(7) ?
C5 C6 . 1.407(7) ?
C5 H5 . 0.9300 ?
C6 N2 . 1.316(7) ?
C6 N6 . 1.395(7) ?
C7 C9 . 1.348(7) ?
C7 N6 . 1.380(6) ?
C7 C8 . 1.496(8) ?
C8 H8A . 0.9600 ?
C8 H8B . 0.9600 ?
C8 H8C . 0.9600 ?
C9 C10 . 1.396(8) ?
C9 H9 . 0.9300 ?
C10 N3 . 1.317(6) ?
C10 C11 . 1.486(7) ?
C11 H11A . 0.9600 ?
C11 H11B . 0.9600 ?
C11 H11C . 0.9600 ?
C12 N4 . 1.152(8) ?
C12 S1 . 1.611(7) ?
C13 N5 . 1.141(6) ?
C13 S2 . 1.624(6) ?
C14 N1 . 1.335(6) ?
C14 C19 . 1.375(8) ?
C14 H14 . 0.9300 ?
C15 N1 . 1.346(6) ?
C15 C17 . 1.416(7) ?
C16 C17 . 1.429(8) ?
C16 H16 . 0.9300 ?
C17 C18 . 1.395(8) ?
C18 C19 . 1.368(9) ?
C18 H18 . 0.9300 ?
C19 H19 . 0.9300 ?
Cd1 N5 . 2.148(4) y
Cd1 N4 . 2.174(5) y
Cd1 N2 . 2.286(4) y
Cd1 N3 . 2.310(4) y
Cd1 N1 . 2.350(4) y
N3 N6 . 1.377(5) ?

loop_
_geom_torsion_atom_site_label_1
_geom_torsion_atom_site_label_2
_geom_torsion_atom_site_label_3
_geom_torsion_atom_site_label_4
_geom_torsion_site_symmetry_1
_geom_torsion_site_symmetry_2
_geom_torsion_site_symmetry_3
_geom_torsion_site_symmetry_4
_geom_torsion
_geom_torsion_publ_flag
C5 C1 C3 C4 . . . . -1.3(8) ?
C5 C1 C3 C2 . . . . 179.8(6) ?
C16 C2 C3 C4 . . . . 0.7(9) ?
C16 C2 C3 C1 . . . . 179.5(6) ?
C1 C3 C4 N2 . . . . 2.2(7) ?
C2 C3 C4 N2 . . . . -178.8(5) ?
C1 C3 C4 C15 . . . . -179.4(5) ?
C2 C3 C4 C15 . . . . -0.5(7) ?
C3 C1 C5 C6 . . . . -0.5(9) ?
C1 C5 C6 N2 . . . . 1.6(8) ?
C1 C5 C6 N6 . . . . 179.3(5) ?
N6 C7 C9 C10 . . . . 0.8(6) ?
C8 C7 C9 C10 . . . . -179.3(5) ?
C7 C9 C10 N3 . . . . -1.3(6) ?
C7 C9 C10 C11 . . . . 179.4(5) ?
N2 C4 C15 N1 . . . . -2.6(6) ?
C3 C4 C15 N1 . . . . 179.0(4) ?
N2 C4 C15 C17 . . . . 179.2(4) ?
C3 C4 C15 C17 . . . . 0.8(6) ?
C3 C2 C16 C17 . . . . -1.2(10) ?
N1 C15 C17 C18 . . . . 1.0(7) ?
C4 C15 C17 C18 . . . . 179.2(4) ?
N1 C15 C17 C16 . . . . -179.3(5) ?
C4 C15 C17 C16 . . . . -1.2(7) ?
C2 C16 C17 C18 . . . . -178.9(6) ?
C2 C16 C17 C15 . . . . 1.5(9) ?
C15 C17 C18 C19 . . . . 0.4(8) ?
C16 C17 C18 C19 . . . . -179.1(5) ?
C17 C18 C19 C14 . . . . -1.3(9) ?
N1 C14 C19 C18 . . . . 0.9(9) ?
C19 C14 N1 C15 . . . . 0.6(7) ?
C19 C14 N1 Cd1 . . . . 180.0(4) ?
C17 C15 N1 C14 . . . . -1.5(6) ?
C4 C15 N1 C14 . . . . -179.7(4) ?
C17 C15 N1 Cd1 . . . . 179.0(3) ?
C4 C15 N1 Cd1 . . . . 0.9(5) ?
N5 Cd1 N1 C14 . . . . -49.9(4) ?
N4 Cd1 N1 C14 . . . . 58.3(4) ?
N2 Cd1 N1 C14 . . . . -178.9(4) ?
N3 Cd1 N1 C14 . . . . 178.0(3) ?
N5 Cd1 N1 C15 . . . . 129.5(3) ?
N4 Cd1 N1 C15 . . . . -122.3(3) ?
N2 Cd1 N1 C15 . . . . 0.5(3) ?
N3 Cd1 N1 C15 . . . . -2.5(4) ?
N6 C6 N2 C4 . . . . -178.6(4) ?
C5 C6 N2 C4 . . . . -0.8(7) ?
N6 C6 N2 Cd1 . . . . -1.4(6) ?
C5 C6 N2 Cd1 . . . . 176.5(4) ?
C3 C4 N2 C6 . . . . -1.2(7) ?
C15 C4 N2 C6 . . . . -179.6(4) ?
C3 C4 N2 Cd1 . . . . -178.6(4) ?
C15 C4 N2 Cd1 . . . . 3.0(5) ?
N5 Cd1 N2 C6 . . . . 88.0(4) ?
N4 Cd1 N2 C6 . . . . -87.5(4) ?
N3 Cd1 N2 C6 . . . . -1.3(4) ?
N1 Cd1 N2 C6 . . . . -179.2(4) ?
N5 Cd1 N2 C4 . . . . -94.6(4) ?
N4 Cd1 N2 C4 . . . . 89.9(4) ?
N3 Cd1 N2 C4 . . . . 176.1(4) ?
N1 Cd1 N2 C4 . . . . -1.9(3) ?
C9 C10 N3 N6 . . . . 1.3(6) ?
C11 C10 N3 N6 . . . . -179.3(4) ?
C9 C10 N3 Cd1 . . . . -170.8(4) ?
C11 C10 N3 Cd1 . . . . 8.6(8) ?
N5 Cd1 N3 C10 . . . . 46.2(5) ?
N4 Cd1 N3 C10 . . . . -61.1(5) ?
N2 Cd1 N3 C10 . . . . 175.3(6) ?
N1 Cd1 N3 C10 . . . . 178.4(4) ?
N5 Cd1 N3 N6 . . . . -125.2(3) ?
N4 Cd1 N3 N6 . . . . 127.5(3) ?
N2 Cd1 N3 N6 . . . . 3.8(3) ?
N1 Cd1 N3 N6 . . . . 6.9(4) ?
S1 C12 N4 Cd1 . . . . -18E1(10) ?
N5 Cd1 N4 C12 . . . . -114.8(14) ?
N2 Cd1 N4 C12 . . . . 61.7(15) ?
N3 Cd1 N4 C12 . . . . -8.2(14) ?
N1 Cd1 N4 C12 . . . . 137.4(14) ?
S2 C13 N5 Cd1 . . . . -84(11) ?
N4 Cd1 N5 C13 . . . . 61(3) ?
N2 Cd1 N5 C13 . . . . -115(3) ?
N3 Cd1 N5 C13 . . . . -42(3) ?
N1 Cd1 N5 C13 . . . . 167(3) ?
C10 N3 N6 C7 . . . . -0.8(5) ?
Cd1 N3 N6 C7 . . . . 173.1(3) ?
C10 N3 N6 C6 . . . . 179.9(4) ?
Cd1 N3 N6 C6 . . . . -6.1(5) ?
C9 C7 N6 N3 . . . . 0.0(5) ?
C8 C7 N6 N3 . . . . -180.0(5) ?
C9 C7 N6 C6 . . . . 179.1(5) ?
C8 C7 N6 C6 . . . . -0.9(9) ?
N2 C6 N6 N3 . . . . 4.9(6) ?
C5 C6 N6 N3 . . . . -172.8(5) ?
N2 C6 N6 C7 . . . . -174.1(5) ?
C5 C6 N6 C7 . . . . 8.1(9) ?
